data_1517682
loop_
_publ_author_name
'He, Xin'
'Wang, Yuechao'
'Gao, Cai-Yan'
'Jiang, Hong'
'Zhao, Liang'

_publ_section_title
;
 A macrocycle-assisted nanoparticlization process for bulk Ag2S
;
_journal_issue 1
_journal_name_full 'Chem. Sci.'
_journal_page_first 654
_journal_paper_doi 10.1039/C4SC01884B
_journal_volume 6
_journal_year 2015
_chemical_formula_sum 'C75 H72 Ag5 F9 N24 O9 S4'
_chemical_formula_weight 2292.16
_chemical_name_systematic
; 
 ? 
;
_space_group_IT_number 15
_symmetry_cell_setting monoclinic
_symmetry_space_group_name_Hall '-C 2yc'
_symmetry_space_group_name_H-M 'C 1 2/c 1'
_atom_sites_solution_hydrogens geom
_atom_sites_solution_primary direct
_atom_sites_solution_secondary difmap
_audit_creation_method SHELXL-97
_cell_angle_alpha 90.00
_cell_angle_beta 90.71(3)
_cell_angle_gamma 90.00
_cell_formula_units_Z 4
_cell_length_a 23.725(5)
_cell_length_b 19.387(4)
_cell_length_c 18.732(4)
_cell_measurement_reflns_used 17016
_cell_measurement_temperature 173(2)
_cell_measurement_theta_max 32.8564
_cell_measurement_theta_min 1.3565
_cell_volume 8615(3)
_computing_cell_refinement 'CrystalClear (Rigaku Inc., 2008)'
_computing_data_collection 'CrystalClear (Rigaku Inc., 2008)'
_computing_data_reduction 'CrystalClear (Rigaku Inc., 2008)'
_computing_molecular_graphics
;
 Mercury: visualization and analysis of crystal structures, C. F. Macrae,
 P. R. Edgington, P. McCabe, E. Pidcock, G. P. Shields, R. Taylor,
 M. Towler and J. van de Streek, J. Appl. Cryst., 39, 453-457, 2006.
;
_computing_publication_material 'SHELX-97 (Sheldrick, 1997)'
_computing_structure_refinement 'SHELX-97 (Sheldrick, 1997)'
_computing_structure_solution 'SHELX-97 (Sheldrick, 1997)'
_diffrn_ambient_temperature 173(2)
_diffrn_measured_fraction_theta_full 0.997
_diffrn_measured_fraction_theta_max 0.997
_diffrn_measurement_device_type 'MM007HF + CCD (Saturn724+)'
_diffrn_measurement_method '\w scans at fixed \c = 45\%'
_diffrn_radiation_monochromator Confocal
_diffrn_radiation_source 'Rotating Anode'
_diffrn_radiation_type MoK\a
_diffrn_radiation_wavelength 0.71073
_diffrn_reflns_av_R_equivalents 0.0885
_diffrn_reflns_av_sigmaI/netI 0.0912
_diffrn_reflns_limit_h_max 28
_diffrn_reflns_limit_h_min -22
_diffrn_reflns_limit_k_max 23
_diffrn_reflns_limit_k_min -23
_diffrn_reflns_limit_l_max 22
_diffrn_reflns_limit_l_min -22
_diffrn_reflns_number 23746
_diffrn_reflns_theta_full 25.01
_diffrn_reflns_theta_max 25.01
_diffrn_reflns_theta_min 2.55
_exptl_absorpt_coefficient_mu 1.303
_exptl_absorpt_correction_T_max 1.0000
_exptl_absorpt_correction_T_min 0.6699
_exptl_absorpt_correction_type multi-scan
_exptl_absorpt_process_details 'CrystalClear (Rigaku Inc., 2008)'
_exptl_crystal_colour yellow
_exptl_crystal_density_diffrn 1.767
_exptl_crystal_density_method 'not measured'
_exptl_crystal_description rod
_exptl_crystal_F_000 4568
_exptl_crystal_size_max 0.14
_exptl_crystal_size_mid 0.06
_exptl_crystal_size_min 0.05
_refine_diff_density_max 0.788
_refine_diff_density_min -0.730
_refine_diff_density_rms 0.155
_refine_ls_extinction_method none
_refine_ls_goodness_of_fit_ref 1.236
_refine_ls_hydrogen_treatment constr
_refine_ls_matrix_type full
_refine_ls_number_parameters 630
_refine_ls_number_reflns 7575
_refine_ls_number_restraints 63
_refine_ls_restrained_S_all 1.235
_refine_ls_R_factor_all 0.1356
_refine_ls_R_factor_gt 0.1143
_refine_ls_shift/su_max 0.000
_refine_ls_shift/su_mean 0.000
_refine_ls_structure_factor_coef Fsqd
_refine_ls_weighting_details 'calc w=1/[\s^2^(Fo^2^)+(0.0360P)^2^+254.6552P] where P=(Fo^2^+2Fc^2^)/3'
_refine_ls_weighting_scheme calc
_refine_ls_wR_factor_gt 0.2060
_refine_ls_wR_factor_ref 0.2169
_reflns_number_gt 6244
_reflns_number_total 7575
_reflns_threshold_expression >2sigma(I)
_cod_data_source_file c4sc01884b2.cif
_cod_data_source_block y
_cod_depositor_comments
;
The following automatic conversions were performed:

'_symmetry_cell_setting' value 'Monoclinic' changed to 'monoclinic'
according to
/usr/data/users/saulius/crontab/automatic-downloads/rss-feeds/RSC/lib/dictionaries/cif_core.dic
dictionary named 'cif_core.dic' version 2.4.2 from 2011-04-26.

Automatic conversion script
Id: cif_fix_values 2281 2013-09-26 08:29:07Z andrius 

 Adding full bibliography for 1517680--1517683.cif.
;
_cod_original_sg_symbol_H-M C2/c
_cod_database_code 1517682

loop_
_symmetry_equiv_pos_as_xyz
'x, y, z'
'-x, y, -z+1/2'
'x+1/2, y+1/2, z'
'-x+1/2, y+1/2, -z+1/2'
'-x, -y, -z'
'x, -y, z-1/2'
'-x+1/2, -y+1/2, -z'
'x+1/2, -y+1/2, z-1/2'

loop_
_atom_site_label
_atom_site_type_symbol
_atom_site_fract_x
_atom_site_fract_y
_atom_site_fract_z
_atom_site_U_iso_or_equiv
_atom_site_adp_type
_atom_site_occupancy
_atom_site_symmetry_multiplicity
_atom_site_calc_flag
_atom_site_refinement_flags
_atom_site_disorder_assembly
_atom_site_disorder_group
Ag1 Ag 0.57402(4) 0.36360(5) 0.26795(5) 0.0343(3) Uani 1 1 d . . .
Ag2 Ag 0.54578(5) 0.28609(5) 0.13550(5) 0.0471(3) Uani 1 1 d . . .
Ag3 Ag 0.5000 0.15778(7) 0.2500 0.0405(4) Uani 1 2 d S . .
S1 S 0.5000 0.2832(2) 0.2500 0.0261(9) Uani 1 2 d S . .
N1 N 0.5700(4) 0.0784(5) 0.2884(5) 0.028(2) Uani 1 1 d . . .
C1 C 0.6159(5) 0.0697(6) 0.2470(7) 0.036(3) Uani 1 1 d . . .
C2 C 0.6376(6) 0.0042(7) 0.2362(7) 0.041(3) Uani 1 1 d . . .
H2A H 0.6682 -0.0026 0.2064 0.050 Uiso 1 1 calc R . .
C3 C 0.6129(6) -0.0509(6) 0.2708(7) 0.043(3) Uani 1 1 d . . .
H3A H 0.6262 -0.0953 0.2625 0.052 Uiso 1 1 calc R . .
C4 C 0.5696(6) -0.0415(7) 0.3166(7) 0.038(3) Uani 1 1 d . . .
H4A H 0.5542 -0.0784 0.3414 0.046 Uiso 1 1 calc R . .
C5 C 0.5489(5) 0.0249(6) 0.3251(6) 0.029(3) Uani 1 1 d . . .
N2 N 0.5041(4) 0.0398(5) 0.3705(5) 0.034(2) Uani 1 1 d . . .
C6 C 0.4686(6) -0.0188(7) 0.3952(7) 0.043(3) Uani 1 1 d . . .
H6A H 0.4401 -0.0018 0.4265 0.065 Uiso 1 1 calc R . .
H6B H 0.4918 -0.0516 0.4202 0.065 Uiso 1 1 calc R . .
H6C H 0.4511 -0.0407 0.3546 0.065 Uiso 1 1 calc R . .
N3 N 0.4550(4) 0.1240(5) 0.4318(5) 0.032(2) Uani 1 1 d . . .
C7 C 0.5056(5) 0.0990(6) 0.4141(6) 0.034(3) Uani 1 1 d . . .
C8 C 0.5550(6) 0.1262(7) 0.4413(6) 0.037(3) Uani 1 1 d . . .
H8A H 0.5894 0.1066 0.4295 0.044 Uiso 1 1 calc R . .
C9 C 0.5531(6) 0.1820(7) 0.4856(7) 0.048(4) Uani 1 1 d . . .
H9A H 0.5864 0.2015 0.5029 0.057 Uiso 1 1 calc R . .
C10 C 0.5012(5) 0.2099(6) 0.5050(6) 0.034(3) Uani 1 1 d . . .
H10A H 0.4988 0.2478 0.5352 0.041 Uiso 1 1 calc R . .
C11 C 0.4542(5) 0.1789(6) 0.4776(5) 0.028(3) Uani 1 1 d . . .
N4 N 0.3989(4) 0.1992(5) 0.4979(5) 0.030(2) Uani 1 1 d . . .
C12 C 0.3645(6) 0.1463(7) 0.5315(7) 0.046(4) Uani 1 1 d . . .
H12A H 0.3288 0.1657 0.5443 0.069 Uiso 1 1 calc R . .
H12B H 0.3835 0.1295 0.5736 0.069 Uiso 1 1 calc R . .
H12C H 0.3586 0.1089 0.4987 0.069 Uiso 1 1 calc R . .
N5 N 0.4103(4) 0.3147(5) 0.4637(5) 0.029(2) Uani 1 1 d . . .
C13 C 0.3843(5) 0.2674(6) 0.5047(6) 0.032(3) Uani 1 1 d . . .
C14 C 0.3408(5) 0.2881(7) 0.5500(7) 0.038(3) Uani 1 1 d . . .
H14A H 0.3214 0.2552 0.5762 0.045 Uiso 1 1 calc R . .
C15 C 0.3271(6) 0.3539(8) 0.5556(7) 0.049(4) Uani 1 1 d . . .
H15A H 0.2977 0.3667 0.5851 0.059 Uiso 1 1 calc R . .
C16 C 0.3563(5) 0.4049(7) 0.5178(6) 0.036(3) Uani 1 1 d . . .
H16A H 0.3471 0.4514 0.5223 0.043 Uiso 1 1 calc R . .
C17 C 0.3993(5) 0.3833(6) 0.4734(6) 0.029(3) Uani 1 1 d . . .
N6 N 0.4297(4) 0.4292(5) 0.4308(5) 0.035(2) Uani 1 1 d . . .
C18 C 0.4016(6) 0.4935(6) 0.4069(7) 0.040(3) Uani 1 1 d . . .
H18A H 0.3617 0.4896 0.4140 0.060 Uiso 1 1 calc R . .
H18B H 0.4088 0.5008 0.3572 0.060 Uiso 1 1 calc R . .
H18C H 0.4160 0.5317 0.4341 0.060 Uiso 1 1 calc R . .
N7 N 0.5100(4) 0.4693(4) 0.3773(5) 0.030(2) Uani 1 1 d . . .
C19 C 0.4886(5) 0.4282(6) 0.4262(6) 0.034(3) Uani 1 1 d . . .
C20 C 0.5210(5) 0.3829(7) 0.4700(6) 0.037(3) Uani 1 1 d . . .
H20A H 0.5048 0.3553 0.5048 0.045 Uiso 1 1 calc R . .
C21 C 0.5783(5) 0.3830(6) 0.4570(7) 0.036(3) Uani 1 1 d . . .
H21A H 0.6016 0.3527 0.4821 0.043 Uiso 1 1 calc R . .
C22 C 0.6012(5) 0.4263(6) 0.4083(6) 0.033(3) Uani 1 1 d . . .
H22A H 0.6399 0.4268 0.4009 0.039 Uiso 1 1 calc R . .
C23 C 0.5661(5) 0.4693(6) 0.3704(6) 0.035(3) Uani 1 1 d . . .
N8 N 0.5869(5) 0.5174(5) 0.3216(5) 0.038(3) Uani 1 1 d . . .
C24 C 0.5594(6) 0.5860(7) 0.3158(8) 0.049(4) Uani 1 1 d . . .
H24A H 0.5768 0.6121 0.2785 0.074 Uiso 1 1 calc R . .
H24B H 0.5636 0.6102 0.3603 0.074 Uiso 1 1 calc R . .
H24C H 0.5201 0.5802 0.3049 0.074 Uiso 1 1 calc R . .
N9 N 0.6414(4) 0.4397(5) 0.2591(5) 0.034(2) Uani 1 1 d . . .
C25 C 0.6347(5) 0.5052(7) 0.2799(6) 0.036(3) Uani 1 1 d . . .
C26 C 0.6706(6) 0.5578(7) 0.2600(7) 0.044(3) Uani 1 1 d . . .
H26A H 0.6641 0.6030 0.2745 0.053 Uiso 1 1 calc R . .
C27 C 0.7160(5) 0.5418(7) 0.2182(7) 0.039(3) Uani 1 1 d . . .
H27A H 0.7402 0.5765 0.2032 0.047 Uiso 1 1 calc R . .
C28 C 0.7257(5) 0.4749(7) 0.1988(7) 0.041(3) Uani 1 1 d . . .
H28A H 0.7575 0.4635 0.1728 0.049 Uiso 1 1 calc R . .
C29 C 0.6871(5) 0.4235(7) 0.2186(6) 0.036(3) Uani 1 1 d . . .
N10 N 0.6923(4) 0.3560(5) 0.1969(5) 0.036(3) Uani 1 1 d . . .
C30 C 0.7267(6) 0.3388(8) 0.1340(6) 0.046(4) Uani 1 1 d . . .
H30A H 0.7352 0.3803 0.1082 0.069 Uiso 1 1 calc R . .
H30B H 0.7061 0.3078 0.1035 0.069 Uiso 1 1 calc R . .
H30C H 0.7612 0.3173 0.1496 0.069 Uiso 1 1 calc R . .
N11 N 0.6610(4) 0.2434(5) 0.2109(5) 0.029(2) Uani 1 1 d . . .
C31 C 0.6794(5) 0.2993(7) 0.2428(6) 0.036(3) Uani 1 1 d . . .
C32 C 0.6844(5) 0.3059(6) 0.3163(6) 0.037(3) Uani 1 1 d . . .
H32A H 0.6955 0.3472 0.3374 0.044 Uiso 1 1 calc R . .
C33 C 0.6724(6) 0.2487(7) 0.3566(7) 0.046(4) Uani 1 1 d . . .
H33A H 0.6752 0.2506 0.4061 0.055 Uiso 1 1 calc R . .
C34 C 0.6564(6) 0.1891(7) 0.3231(6) 0.040(3) Uani 1 1 d . . .
H34A H 0.6498 0.1496 0.3499 0.048 Uiso 1 1 calc R . .
C35 C 0.6499(5) 0.1871(6) 0.2495(6) 0.031(3) Uani 1 1 d . . .
N12 N 0.6362(4) 0.1266(5) 0.2125(5) 0.032(2) Uani 1 1 d . . .
C36 C 0.6675(5) 0.1160(7) 0.1455(6) 0.037(3) Uani 1 1 d . . .
H36A H 0.6565 0.0729 0.1243 0.056 Uiso 1 1 calc R . .
H36B H 0.7072 0.1154 0.1558 0.056 Uiso 1 1 calc R . .
H36C H 0.6591 0.1529 0.1128 0.056 Uiso 1 1 calc R . .
S2 S 0.7197(3) -0.0351(5) 0.0448(4) 0.058(3) Uani 0.524(11) 1 d PD A 1
O1 O 0.6596(11) -0.0418(17) 0.0481(16) 0.113(12) Uani 0.524(11) 1 d PDU A 1
O2 O 0.7508(11) -0.0428(14) 0.1083(13) 0.079(8) Uani 0.524(11) 1 d PDU A 1
O3 O 0.7353(14) 0.0255(15) 0.003(2) 0.101(7) Uani 0.524(11) 1 d PD A 1
F11 F 0.7375(15) -0.1641(12) 0.0098(14) 0.21(2) Uani 0.524(11) 1 d PD A 1
F12 F 0.7176(10) -0.1002(16) -0.0755(10) 0.119(11) Uani 0.524(11) 1 d PD A 1
F13 F 0.7970(11) -0.0954(15) -0.0288(16) 0.104(11) Uani 0.524(11) 1 d PD A 1
C37 C 0.7428(9) -0.0998(11) -0.0117(11) 0.034(4) Uani 0.524(11) 1 d PDU A 1
S2' S 0.7276(5) -0.0405(5) -0.0109(7) 0.085(4) Uani 0.476(11) 1 d PDU A 2
O1' O 0.7873(11) -0.0626(17) -0.022(2) 0.086(13) Uani 0.476(11) 1 d PD A 2
O2' O 0.6924(11) -0.0508(14) -0.0772(14) 0.079(8) Uani 0.476(11) 1 d PDU A 2
O3' O 0.7251(15) 0.0339(14) 0.012(3) 0.101(7) Uani 0.476(11) 1 d PDU A 2
F11' F 0.7073(10) -0.1567(8) 0.0408(13) 0.108(10) Uani 0.476(11) 1 d PD A 2
F12' F 0.6517(9) -0.0803(14) 0.0687(11) 0.097(9) Uani 0.476(11) 1 d PD A 2
F13' F 0.7301(12) -0.0833(13) 0.1166(12) 0.104(10) Uani 0.476(11) 1 d PD A 2
C37' C 0.7052(9) -0.0908(11) 0.0549(12) 0.034(4) Uani 0.476(11) 1 d PDU A 2
S3 S 0.4974(3) 0.2297(3) 0.7012(3) 0.0463(14) Uani 0.50 1 d P . 1
O4 O 0.4471(6) 0.2285(6) 0.6762(6) 0.090(4) Uani 0.50 1 d P B 1
O5 O 0.5326(4) 0.1743(5) 0.6805(5) 0.067(3) Uani 0.50 1 d P C 1
O6 O 0.5288(4) 0.2901(5) 0.6798(5) 0.062(3) Uani 0.50 1 d P D 1
F21 F 0.4471(6) 0.2285(6) 0.6762(6) 0.090(4) Uani 0.50 1 d P E 2
F22 F 0.5326(4) 0.1743(5) 0.6805(5) 0.067(3) Uani 0.50 1 d P F 2
F23 F 0.5288(4) 0.2901(5) 0.6798(5) 0.062(3) Uani 0.50 1 d P G 2
C38 C 0.4974(3) 0.2297(3) 0.7012(3) 0.0463(14) Uani 0.50 1 d P . 2

loop_
_atom_site_aniso_label
_atom_site_aniso_U_11
_atom_site_aniso_U_22
_atom_site_aniso_U_33
_atom_site_aniso_U_23
_atom_site_aniso_U_13
_atom_site_aniso_U_12
Ag1 0.0320(5) 0.0326(5) 0.0383(5) -0.0056(4) 0.0015(4) -0.0069(4)
Ag2 0.0689(8) 0.0402(6) 0.0328(5) -0.0077(5) 0.0212(5) -0.0140(6)
Ag3 0.0502(9) 0.0252(7) 0.0462(8) 0.000 0.0119(7) 0.000
S1 0.030(2) 0.026(2) 0.0228(19) 0.000 0.0019(16) 0.000
N1 0.032(6) 0.029(5) 0.023(5) 0.003(4) -0.004(4) 0.003(5)
C1 0.036(7) 0.031(7) 0.040(7) -0.005(6) -0.007(6) 0.000(6)
C2 0.042(8) 0.044(8) 0.039(7) -0.010(6) 0.006(6) 0.008(7)
C3 0.053(9) 0.022(7) 0.054(8) -0.005(6) -0.012(7) 0.002(6)
C4 0.044(8) 0.032(7) 0.039(7) 0.001(6) -0.003(6) -0.006(6)
C5 0.022(6) 0.035(7) 0.031(6) -0.006(5) -0.013(5) 0.005(5)
N2 0.039(6) 0.028(5) 0.036(6) 0.003(5) 0.004(5) -0.008(5)
C6 0.045(8) 0.047(8) 0.037(7) -0.004(6) -0.002(6) -0.001(7)
N3 0.033(6) 0.037(6) 0.024(5) 0.000(4) -0.005(4) -0.006(5)
C7 0.032(7) 0.036(7) 0.036(7) 0.013(6) -0.006(6) -0.001(6)
C8 0.044(8) 0.042(8) 0.024(6) 0.008(6) 0.003(5) -0.004(6)
C9 0.042(8) 0.047(8) 0.053(9) -0.002(7) -0.008(7) -0.017(7)
C10 0.030(7) 0.034(7) 0.038(7) -0.012(6) 0.008(5) -0.008(6)
C11 0.030(6) 0.041(7) 0.012(5) 0.006(5) -0.002(5) -0.004(6)
N4 0.025(5) 0.037(6) 0.030(5) 0.001(4) 0.015(4) -0.003(5)
C12 0.041(8) 0.055(9) 0.042(8) 0.013(7) 0.012(6) 0.005(7)
N5 0.031(6) 0.037(6) 0.019(5) 0.003(4) 0.002(4) 0.000(5)
C13 0.022(6) 0.041(7) 0.031(6) 0.003(6) -0.005(5) 0.003(6)
C14 0.028(7) 0.048(8) 0.037(7) -0.005(6) 0.008(5) 0.002(6)
C15 0.038(8) 0.073(11) 0.037(7) -0.011(7) 0.010(6) 0.009(8)
C16 0.043(8) 0.046(8) 0.019(6) -0.011(6) 0.003(5) -0.002(6)
C17 0.029(6) 0.034(7) 0.023(6) -0.005(5) -0.010(5) 0.003(5)
N6 0.033(6) 0.034(6) 0.037(6) 0.003(5) -0.007(5) -0.007(5)
C18 0.038(8) 0.030(7) 0.052(8) 0.001(6) -0.006(6) 0.008(6)
N7 0.041(6) 0.013(5) 0.036(6) -0.002(4) -0.004(5) -0.009(4)
C19 0.039(8) 0.027(7) 0.037(7) -0.016(6) -0.002(6) 0.001(6)
C20 0.042(8) 0.040(7) 0.030(6) -0.003(6) 0.002(6) -0.011(6)
C21 0.034(7) 0.029(7) 0.043(7) 0.005(6) -0.008(6) -0.003(6)
C22 0.023(6) 0.033(7) 0.042(7) -0.005(6) -0.005(5) -0.001(6)
C23 0.041(8) 0.034(7) 0.029(6) -0.013(5) 0.011(6) -0.007(6)
N8 0.051(7) 0.031(6) 0.031(6) -0.007(5) 0.004(5) -0.008(5)
C24 0.051(9) 0.033(7) 0.063(9) 0.020(7) -0.022(7) 0.003(7)
N9 0.031(6) 0.037(6) 0.035(6) 0.005(5) 0.004(5) -0.006(5)
C25 0.033(7) 0.040(8) 0.034(7) 0.002(6) -0.009(6) -0.006(6)
C26 0.052(9) 0.032(7) 0.047(8) 0.006(6) -0.009(7) -0.016(7)
C27 0.024(7) 0.049(8) 0.044(7) -0.004(6) -0.001(6) -0.024(6)
C28 0.033(7) 0.052(9) 0.038(7) 0.006(6) 0.013(6) -0.009(7)
C29 0.033(7) 0.044(8) 0.031(6) 0.014(6) -0.020(5) 0.005(6)
N10 0.037(6) 0.040(6) 0.032(5) 0.008(5) 0.012(5) -0.006(5)
C30 0.046(8) 0.066(10) 0.026(6) -0.001(6) 0.008(6) 0.005(7)
N11 0.037(6) 0.028(5) 0.022(5) 0.003(4) 0.004(4) 0.001(5)
C31 0.029(7) 0.046(8) 0.032(7) 0.006(6) 0.004(5) 0.004(6)
C32 0.047(8) 0.027(7) 0.036(7) -0.010(6) 0.007(6) 0.009(6)
C33 0.064(10) 0.039(8) 0.033(7) 0.001(6) -0.001(7) 0.004(7)
C34 0.060(9) 0.040(7) 0.020(6) 0.008(6) -0.011(6) -0.020(7)
C35 0.025(6) 0.040(7) 0.030(6) 0.006(6) 0.009(5) 0.010(6)
N12 0.039(6) 0.033(6) 0.023(5) -0.013(4) 0.006(4) 0.009(5)
C36 0.030(7) 0.055(8) 0.026(6) 0.001(6) 0.004(5) 0.008(6)
S2 0.045(5) 0.084(7) 0.046(5) -0.020(4) -0.016(3) 0.016(4)
O1 0.113(12) 0.113(12) 0.113(12) -0.0001(10) 0.0015(11) -0.0001(10)
O2 0.081(11) 0.083(12) 0.074(11) -0.015(9) -0.005(8) 0.019(9)
O3 0.095(15) 0.042(7) 0.166(17) -0.003(9) 0.005(13) 0.004(9)
F11 0.44(7) 0.063(17) 0.12(2) 0.002(15) 0.12(3) 0.03(3)
F12 0.097(19) 0.21(3) 0.049(12) -0.023(16) -0.018(12) -0.08(2)
F13 0.080(19) 0.12(3) 0.11(2) -0.03(2) -0.007(15) 0.018(18)
C37 0.035(7) 0.026(6) 0.042(7) 0.004(6) -0.006(6) 0.005(6)
S2' 0.094(7) 0.073(6) 0.088(7) -0.014(5) -0.001(5) -0.004(5)
O1' 0.024(14) 0.07(2) 0.16(3) -0.03(2) 0.011(16) -0.012(15)
O2' 0.075(11) 0.083(12) 0.079(10) -0.005(9) -0.002(8) -0.006(9)
O3' 0.095(15) 0.042(7) 0.166(17) -0.003(9) 0.005(13) 0.004(9)
F11' 0.12(2) 0.058(16) 0.14(3) -0.007(16) 0.06(2) -0.008(15)
F12' 0.085(17) 0.14(3) 0.062(14) 0.028(16) -0.008(12) 0.011(17)
F13' 0.14(3) 0.09(2) 0.082(17) 0.011(16) -0.052(17) 0.041(19)
C37' 0.035(7) 0.026(6) 0.042(7) 0.004(6) -0.006(6) 0.005(6)
S3 0.064(4) 0.036(3) 0.038(3) -0.008(2) -0.007(3) 0.009(3)
O4 0.117(10) 0.091(9) 0.062(7) -0.023(6) -0.038(7) 0.042(8)
O5 0.086(8) 0.040(5) 0.076(7) -0.028(5) -0.022(6) 0.019(5)
O6 0.087(7) 0.042(5) 0.058(6) 0.010(5) 0.003(5) 0.001(5)
F21 0.117(10) 0.091(9) 0.062(7) -0.023(6) -0.038(7) 0.042(8)
F22 0.086(8) 0.040(5) 0.076(7) -0.028(5) -0.022(6) 0.019(5)
F23 0.087(7) 0.042(5) 0.058(6) 0.010(5) 0.003(5) 0.001(5)
C38 0.064(4) 0.036(3) 0.038(3) -0.008(2) -0.007(3) 0.009(3)

loop_
_atom_type_symbol
_atom_type_description
_atom_type_scat_dispersion_real
_atom_type_scat_dispersion_imag
_atom_type_scat_source
C C 0.0033 0.0016 'International Tables Vol C Tables 4.2.6.8 and 6.1.1.4'
H H 0.0000 0.0000 'International Tables Vol C Tables 4.2.6.8 and 6.1.1.4'
N N 0.0061 0.0033 'International Tables Vol C Tables 4.2.6.8 and 6.1.1.4'
O O 0.0106 0.0060 'International Tables Vol C Tables 4.2.6.8 and 6.1.1.4'
F F 0.0171 0.0103 'International Tables Vol C Tables 4.2.6.8 and 6.1.1.4'
S S 0.1246 0.1234 'International Tables Vol C Tables 4.2.6.8 and 6.1.1.4'
Ag Ag -0.8971 1.1015 'International Tables Vol C Tables 4.2.6.8 and 6.1.1.4'

loop_
_geom_angle_atom_site_label_1
_geom_angle_atom_site_label_2
_geom_angle_atom_site_label_3
_geom_angle
_geom_angle_site_symmetry_1
_geom_angle_site_symmetry_3
N9 Ag1 S1 167.5(3) . .
N9 Ag1 Ag2 115.9(3) . .
S1 Ag1 Ag2 52.37(4) . .
N5 Ag2 S1 166.6(3) 2_655 .
N5 Ag2 Ag1 118.1(3) 2_655 .
S1 Ag2 Ag1 50.91(7) . .
N1 Ag3 N1 99.0(5) 2_655 .
N1 Ag3 S1 130.5(2) 2_655 .
N1 Ag3 S1 130.5(2) . .
Ag1 S1 Ag1 97.72(16) . 2_655
Ag1 S1 Ag2 76.72(6) . .
Ag1 S1 Ag2 101.50(9) 2_655 .
Ag1 S1 Ag2 101.50(9) . 2_655
Ag1 S1 Ag2 76.72(6) 2_655 2_655
Ag2 S1 Ag2 177.4(2) . 2_655
Ag1 S1 Ag3 131.14(8) . .
Ag1 S1 Ag3 131.14(8) 2_655 .
Ag2 S1 Ag3 91.32(10) . .
Ag2 S1 Ag3 91.32(10) 2_655 .
C5 N1 C1 120.3(10) . .
C5 N1 Ag3 113.1(7) . .
C1 N1 Ag3 118.1(7) . .
N1 C1 N12 117.4(11) . .
N1 C1 C2 120.0(12) . .
N12 C1 C2 122.4(12) . .
C3 C2 C1 118.6(12) . .
C4 C3 C2 121.3(12) . .
C3 C4 C5 117.9(12) . .
N1 C5 C4 121.5(11) . .
N1 C5 N2 116.3(10) . .
C4 C5 N2 122.2(11) . .
C5 N2 C7 120.4(10) . .
C5 N2 C6 117.9(10) . .
C7 N2 C6 116.9(10) . .
C7 N3 C11 117.2(10) . .
N3 C7 C8 122.0(12) . .
N3 C7 N2 115.0(11) . .
C8 C7 N2 122.7(12) . .
C9 C8 C7 119.7(13) . .
C8 C9 C10 119.9(13) . .
C11 C10 C9 116.9(11) . .
C10 C11 N3 124.2(11) . .
C10 C11 N4 121.9(11) . .
N3 C11 N4 113.8(10) . .
C13 N4 C11 121.7(10) . .
C13 N4 C12 119.6(10) . .
C11 N4 C12 116.3(10) . .
C13 N5 C17 119.8(10) . .
C13 N5 Ag2 122.1(8) . 2_655
C17 N5 Ag2 116.6(7) . 2_655
N5 C13 N4 118.9(10) . .
N5 C13 C14 119.7(11) . .
N4 C13 C14 121.3(11) . .
C15 C14 C13 120.5(13) . .
C14 C15 C16 121.2(12) . .
C17 C16 C15 117.3(12) . .
N5 C17 C16 121.0(11) . .
N5 C17 N6 116.3(10) . .
C16 C17 N6 122.4(11) . .
C19 N6 C17 123.1(10) . .
C19 N6 C18 116.1(10) . .
C17 N6 C18 118.3(10) . .
C19 N7 C23 117.2(11) . .
N7 C19 N6 115.2(11) . .
N7 C19 C20 124.3(12) . .
N6 C19 C20 120.4(11) . .
C21 C20 C19 115.0(11) . .
C22 C21 C20 121.3(12) . .
C21 C22 C23 118.6(11) . .
N7 C23 C22 123.3(11) . .
N7 C23 N8 114.9(12) . .
C22 C23 N8 121.8(12) . .
C23 N8 C25 123.0(11) . .
C23 N8 C24 119.1(11) . .
C25 N8 C24 117.8(11) . .
C25 N9 C29 118.6(11) . .
C25 N9 Ag1 122.0(8) . .
C29 N9 Ag1 118.2(8) . .
N9 C25 C26 123.0(12) . .
N9 C25 N8 114.9(11) . .
C26 C25 N8 122.0(12) . .
C27 C26 C25 118.5(13) . .
C28 C27 C26 120.0(12) . .
C27 C28 C29 119.3(12) . .
N9 C29 N10 117.3(11) . .
N9 C29 C28 120.5(12) . .
N10 C29 C28 122.2(12) . .
C29 N10 C31 122.1(10) . .
C29 N10 C30 120.2(11) . .
C31 N10 C30 115.5(10) . .
C31 N11 C35 119.6(10) . .
N11 C31 C32 123.6(12) . .
N11 C31 N10 115.7(10) . .
C32 C31 N10 120.6(12) . .
C33 C32 C31 117.1(12) . .
C34 C33 C32 119.4(12) . .
C33 C34 C35 120.3(12) . .
N11 C35 C34 119.8(12) . .
N11 C35 N12 117.5(10) . .
C34 C35 N12 122.6(11) . .
C1 N12 C35 121.5(9) . .
C1 N12 C36 118.1(10) . .
C35 N12 C36 114.9(10) . .
O2 S2 O1 118.0(13) . .
O2 S2 O3 113.8(12) . .
O1 S2 O3 110.9(12) . .
O2 S2 C37 105.8(13) . .
O1 S2 C37 106.4(17) . .
O3 S2 C37 99.9(19) . .
F11 C37 F12 103.1(18) . .
F11 C37 F13 103.4(18) . .
F12 C37 F13 102.1(18) . .
F11 C37 S2 117.8(19) . .
F12 C37 S2 114.2(19) . .
F13 C37 S2 114(2) . .
O1' S2' O2' 111.2(15) . .
O1' S2' O3' 110.8(14) . .
O2' S2' O3' 109.6(14) . .
O1' S2' C37' 104.5(19) . .
O2' S2' C37' 110.8(15) . .
O3' S2' C37' 110(2) . .
F13' C37' F11' 105.7(19) . .
F13' C37' F12' 103.7(19) . .
F11' C37' F12' 103.3(19) . .
F13' C37' S2' 117(2) . .
F11' C37' S2' 114.2(17) . .
F12' C37' S2' 111.9(19) . .
O4 S3 O5 115.8(8) . .
O4 S3 O6 113.3(8) . .
O5 S3 O6 103.3(7) . .
O4 S3 S3 114.6(8) . 2_656
O5 S3 S3 104.0(6) . 2_656
O6 S3 S3 104.4(5) . 2_656

loop_
_geom_bond_atom_site_label_1
_geom_bond_atom_site_label_2
_geom_bond_distance
_geom_bond_site_symmetry_2
Ag1 N9 2.184(10) .
Ag1 S1 2.369(3) .
Ag1 Ag2 2.9701(15) .
Ag2 N5 2.213(9) 2_655
Ag2 S1 2.4169(11) .
Ag3 N1 2.370(9) 2_655
Ag3 N1 2.370(9) .
Ag3 S1 2.432(4) .
S1 Ag1 2.369(3) 2_655
S1 Ag2 2.4169(11) 2_655
N1 C5 1.344(15) .
N1 C1 1.354(15) .
C1 N12 1.369(16) .
C1 C2 1.388(17) .
C2 C3 1.383(18) .
C3 C4 1.359(18) .
C4 C5 1.388(17) .
C5 N2 1.399(15) .
N2 C7 1.410(16) .
N2 C6 1.490(16) .
N3 C7 1.339(15) .
N3 C11 1.366(15) .
C7 C8 1.377(17) .
C8 C9 1.365(18) .
C9 C10 1.398(18) .
C10 C11 1.361(16) .
C11 N4 1.426(14) .
N4 C13 1.373(15) .
N4 C12 1.459(15) .
N5 C13 1.349(15) .
N5 C17 1.368(15) .
N5 Ag2 2.213(9) 2_655
C13 C14 1.403(16) .
C14 C15 1.321(19) .
C15 C16 1.403(19) .
C16 C17 1.391(16) .
C17 N6 1.401(15) .
N6 C19 1.401(16) .
N6 C18 1.480(15) .
N7 C19 1.321(15) .
N7 C23 1.338(15) .
C19 C20 1.420(17) .
C20 C21 1.386(17) .
C21 C22 1.358(17) .
C22 C23 1.370(17) .
C23 N8 1.399(15) .
N8 C25 1.406(16) .
N8 C24 1.486(16) .
N9 C25 1.338(16) .
N9 C29 1.367(16) .
C25 C26 1.384(17) .
C26 C27 1.376(18) .
C27 C28 1.367(18) .
C28 C29 1.407(17) .
C29 N10 1.377(16) .
N10 C31 1.432(15) .
N10 C30 1.479(14) .
N11 C31 1.310(16) .
N11 C35 1.338(14) .
C31 C32 1.387(17) .
C32 C33 1.372(17) .
C33 C34 1.367(17) .
C34 C35 1.386(16) .
C35 N12 1.399(15) .
N12 C36 1.482(13) .
S2 O2 1.40(2) .
S2 O1 1.43(3) .
S2 O3 1.46(3) .
S2 C37 1.74(3) .
F11 C37 1.32(2) .
F12 C37 1.33(2) .
F13 C37 1.33(2) .
S2' O1' 1.50(2) .
S2' O2' 1.50(2) .
S2' O3' 1.51(3) .
S2' C37' 1.66(3) .
F11' C37' 1.31(2) .
F12' C37' 1.31(2) .
F13' C37' 1.30(2) .
S3 O4 1.277(13) .
S3 O5 1.416(10) .
S3 O6 1.447(11) .
S3 S3 1.831(11) 2_656
